data_4500775
loop_
_publ_author_name
'Morgan, Ian S.'
'Jennings, Michael'
'Vindigni, Alessandro'
'Cl\'erac, Rodolphe'
'Preuss, Kathryn E.'

_publ_section_title
;
 [TDNQ][CoCp*2] and [TDNQ]3[CoCp2]2; Radical Anions of a
 1,2,5-Thiadiazolo-naphthoquinone
;
_journal_issue 6
_journal_name_full 'Crystal Growth &amp; Design'
_journal_page_first 2520
_journal_paper_doi 10.1021/cg2002783
_journal_volume 11
_journal_year 2011
_chemical_formula_moiety 'C20 H30 Co, C10 H4 N2 O2 S, 3(C H2 Cl2)'
_chemical_formula_sum 'C33 H40 Cl6 Co N2 O2 S'
_chemical_formula_weight 800.36
_chemical_name_systematic
; 
 ? 
;
_space_group_IT_number 2
_symmetry_cell_setting triclinic
_symmetry_space_group_name_Hall '-P 1'
_symmetry_space_group_name_H-M 'P -1'
_atom_sites_solution_hydrogens geom
_atom_sites_solution_primary direct
_atom_sites_solution_secondary difmap
_audit_creation_method SHELXL-97
_cell_angle_alpha 90.486(5)
_cell_angle_beta 102.525(4)
_cell_angle_gamma 105.695(4)
_cell_formula_units_Z 2
_cell_length_a 10.359(3)
_cell_length_b 11.832(3)
_cell_length_c 15.753(4)
_cell_measurement_reflns_used 1265
_cell_measurement_temperature 150(2)
_cell_measurement_theta_max 18.09
_cell_measurement_theta_min 2.31
_cell_volume 1809.9(8)
_computing_cell_refinement 'Bruker SAINT'
_computing_data_collection 'Bruker APEX2'
_computing_data_reduction 'Bruker SAINT'
_computing_molecular_graphics 'Bruker SHELXTL'
_computing_publication_material 'Bruker SHELXTL'
_computing_structure_refinement 'SHELXL-97 (Sheldrick, 2008)'
_computing_structure_solution 'SHELXS-97 (Sheldrick, 2008)'
_diffrn_ambient_temperature 150(2)
_diffrn_measured_fraction_theta_full 0.992
_diffrn_measured_fraction_theta_max 0.992
_diffrn_measurement_device_type 'Bruker APEX-II CCD'
_diffrn_measurement_method '\f and \w scans'
_diffrn_radiation_monochromator graphite
_diffrn_radiation_source 'fine-focus sealed tube'
_diffrn_radiation_type MoK\a
_diffrn_radiation_wavelength 0.71073
_diffrn_reflns_av_R_equivalents 0.0817
_diffrn_reflns_av_sigmaI/netI 0.1178
_diffrn_reflns_limit_h_max 12
_diffrn_reflns_limit_h_min -12
_diffrn_reflns_limit_k_max 14
_diffrn_reflns_limit_k_min -13
_diffrn_reflns_limit_l_max 18
_diffrn_reflns_limit_l_min -9
_diffrn_reflns_number 16796
_diffrn_reflns_theta_full 25.03
_diffrn_reflns_theta_max 25.03
_diffrn_reflns_theta_min 2.66
_exptl_absorpt_coefficient_mu 1.008
_exptl_absorpt_correction_T_max 0.8777
_exptl_absorpt_correction_T_min 0.8254
_exptl_absorpt_correction_type multi-scan
_exptl_absorpt_process_details SADABS
_exptl_crystal_colour black
_exptl_crystal_density_diffrn 1.468
_exptl_crystal_density_method 'not measured'
_exptl_crystal_description block
_exptl_crystal_F_000 826
_exptl_crystal_size_max 0.20
_exptl_crystal_size_mid 0.16
_exptl_crystal_size_min 0.13
_refine_diff_density_max 0.669
_refine_diff_density_min -0.490
_refine_diff_density_rms 0.093
_refine_ls_extinction_method none
_refine_ls_goodness_of_fit_ref 0.998
_refine_ls_hydrogen_treatment constr
_refine_ls_matrix_type full
_refine_ls_number_parameters 416
_refine_ls_number_reflns 6336
_refine_ls_number_restraints 15
_refine_ls_restrained_S_all 0.997
_refine_ls_R_factor_all 0.1389
_refine_ls_R_factor_gt 0.0668
_refine_ls_shift/su_max 0.000
_refine_ls_shift/su_mean 0.000
_refine_ls_structure_factor_coef Fsqd
_refine_ls_weighting_details 'calc w=1/[\s^2^(Fo^2^)+(0.0778P)^2^] where P=(Fo^2^+2Fc^2^)/3'
_refine_ls_weighting_scheme calc
_refine_ls_wR_factor_gt 0.1424
_refine_ls_wR_factor_ref 0.1727
_reflns_number_gt 3484
_reflns_number_total 6336
_reflns_threshold_expression I>2\s(I)
_cod_data_source_file cg2002783_si_002.cif
_cod_data_source_block jm0414_0m
_cod_depositor_comments
;
The following automatic conversions were performed:

'_symmetry_cell_setting' value 'Triclinic' changed to 'triclinic'
according to /home/saulius/struct/CIF-dictionaries/cif_core.dic
dictionary named 'cif_core.dic' version 2.4.1 from 2010-06-29.

Automatic conversion script
Id: cif_fix_values 1715 2011-07-08 13:25:40Z adriana 
;
_cod_original_cell_volume 1810.1(8)
_cod_database_code 4500775

loop_
_symmetry_equiv_pos_as_xyz
'x, y, z'
'-x, -y, -z'

loop_
_atom_site_label
_atom_site_type_symbol
_atom_site_fract_x
_atom_site_fract_y
_atom_site_fract_z
_atom_site_U_iso_or_equiv
_atom_site_adp_type
_atom_site_occupancy
_atom_site_symmetry_multiplicity
_atom_site_calc_flag
_atom_site_refinement_flags
Co Co 0.79826(8) 0.83811(7) 0.23339(5) 0.0272(2) Uani 1 1 d .
C1 C 0.9963(6) 0.8926(7) 0.3015(4) 0.049(2) Uani 1 1 d .
C2 C 0.9829(6) 0.9454(5) 0.2205(5) 0.0411(16) Uani 1 1 d .
C3 C 0.9332(6) 0.8544(6) 0.1536(4) 0.0360(15) Uani 1 1 d .
C4 C 0.9167(6) 0.7461(5) 0.1920(4) 0.0341(15) Uani 1 1 d .
C5 C 0.9566(6) 0.7682(6) 0.2840(4) 0.0358(15) Uani 1 1 d .
C6 C 1.0482(8) 0.9536(9) 0.3924(5) 0.094(3) Uani 1 1 d .
H6A H 1.1468 0.9615 0.4123 0.141 Uiso 1 1 calc R
H6B H 0.9982 0.9070 0.4323 0.141 Uiso 1 1 calc R
H6C H 1.0330 1.0319 0.3913 0.141 Uiso 1 1 calc R
C7 C 1.0217(8) 1.0749(6) 0.2075(7) 0.085(3) Uani 1 1 d .
H7A H 1.1165 1.1000 0.2001 0.127 Uiso 1 1 calc R
H7B H 1.0145 1.1186 0.2586 0.127 Uiso 1 1 calc R
H7C H 0.9593 1.0903 0.1555 0.127 Uiso 1 1 calc R
C8 C 0.9070(7) 0.8711(7) 0.0586(4) 0.063(2) Uani 1 1 d .
H8A H 0.9947 0.8933 0.0404 0.094 Uiso 1 1 calc R
H8B H 0.8611 0.9335 0.0464 0.094 Uiso 1 1 calc R
H8C H 0.8479 0.7975 0.0262 0.094 Uiso 1 1 calc R
C9 C 0.8679(7) 0.6279(6) 0.1431(5) 0.056(2) Uani 1 1 d .
H9A H 0.8090 0.6325 0.0862 0.084 Uiso 1 1 calc R
H9B H 0.8152 0.5707 0.1764 0.084 Uiso 1 1 calc R
H9C H 0.9473 0.6030 0.1347 0.084 Uiso 1 1 calc R
C10 C 0.9633(8) 0.6789(7) 0.3507(5) 0.067(2) Uani 1 1 d .
H10A H 0.8951 0.6041 0.3277 0.101 Uiso 1 1 calc R
H10B H 0.9437 0.7070 0.4039 0.101 Uiso 1 1 calc R
H10C H 1.0556 0.6674 0.3642 0.101 Uiso 1 1 calc R
C11 C 0.6686(6) 0.8386(5) 0.3143(4) 0.0339(15) Uani 1 1 d .
C12 C 0.6757(6) 0.9363(5) 0.2596(4) 0.0393(16) Uani 1 1 d .
C13 C 0.6296(6) 0.8876(7) 0.1714(4) 0.0451(18) Uani 1 1 d .
C14 C 0.5988(6) 0.7648(6) 0.1719(4) 0.0424(17) Uani 1 1 d .
C15 C 0.6209(6) 0.7341(5) 0.2591(4) 0.0328(15) Uani 1 1 d .
C16 C 0.6978(7) 0.8475(7) 0.4105(4) 0.063(2) Uani 1 1 d .
H16A H 0.6114 0.8352 0.4295 0.095 Uiso 1 1 calc R
H16B H 0.7587 0.9257 0.4327 0.095 Uiso 1 1 calc R
H16C H 0.7428 0.7874 0.4330 0.095 Uiso 1 1 calc R
C17 C 0.7166(8) 1.0640(6) 0.2890(7) 0.086(3) Uani 1 1 d .
H17A H 0.7720 1.1095 0.2513 0.128 Uiso 1 1 calc R
H17B H 0.7707 1.0758 0.3493 0.128 Uiso 1 1 calc R
H17C H 0.6338 1.0902 0.2857 0.128 Uiso 1 1 calc R
C18 C 0.6134(8) 0.9568(9) 0.0918(5) 0.093(3) Uani 1 1 d .
H18A H 0.6295 0.9151 0.0428 0.139 Uiso 1 1 calc R
H18B H 0.6803 1.0347 0.1039 0.139 Uiso 1 1 calc R
H18C H 0.5199 0.9656 0.0769 0.139 Uiso 1 1 calc R
C19 C 0.5453(7) 0.6782(8) 0.0926(5) 0.076(3) Uani 1 1 d .
H19A H 0.4444 0.6556 0.0781 0.113 Uiso 1 1 calc R
H19B H 0.5773 0.6081 0.1052 0.113 Uiso 1 1 calc R
H19C H 0.5796 0.7148 0.0433 0.113 Uiso 1 1 calc R
C20 C 0.5937(8) 0.6142(6) 0.2905(5) 0.065(2) Uani 1 1 d .
H20A H 0.5021 0.5914 0.3034 0.097 Uiso 1 1 calc R
H20B H 0.6633 0.6133 0.3434 0.097 Uiso 1 1 calc R
H20C H 0.5976 0.5585 0.2453 0.097 Uiso 1 1 calc R
S21 S 0.41151(18) 1.03320(16) 0.39529(10) 0.0451(5) Uani 1 1 d .
N22 N 0.3691(5) 1.0506(4) 0.2927(3) 0.0379(13) Uani 1 1 d .
C23 C 0.3282(6) 0.9440(5) 0.2513(4) 0.0325(15) Uani 1 1 d .
C24 C 0.2822(6) 0.9212(5) 0.1573(4) 0.0310(14) Uani 1 1 d .
O25 O 0.2794(5) 1.0013(4) 0.1069(3) 0.0419(11) Uani 1 1 d .
C26 C 0.2443(6) 0.7981(5) 0.1271(3) 0.0294(14) Uani 1 1 d .
C27 C 0.1995(6) 0.7648(6) 0.0367(4) 0.0364(15) Uani 1 1 d .
H27A H 0.1952 0.8242 -0.0032 0.044 Uiso 1 1 calc R
C28 C 0.1627(6) 0.6510(6) 0.0053(4) 0.0410(16) Uani 1 1 d .
H28A H 0.1331 0.6320 -0.0559 0.049 Uiso 1 1 calc R
C29 C 0.1677(6) 0.5621(6) 0.0614(4) 0.0395(16) Uani 1 1 d .
H29A H 0.1416 0.4824 0.0388 0.047 Uiso 1 1 calc R
C30 C 0.2106(6) 0.5894(5) 0.1499(4) 0.0388(16) Uani 1 1 d .
H30A H 0.2140 0.5278 0.1879 0.047 Uiso 1 1 calc R
C31 C 0.2494(6) 0.7066(5) 0.1855(4) 0.0313(14) Uani 1 1 d .
C32 C 0.2911(6) 0.7288(6) 0.2795(4) 0.0328(15) Uani 1 1 d .
O33 O 0.2932(5) 0.6481(4) 0.3311(3) 0.0443(11) Uani 1 1 d .
C34 C 0.3322(6) 0.8518(5) 0.3095(4) 0.0314(14) Uani 1 1 d .
N35 N 0.3780(5) 0.8913(4) 0.3938(3) 0.0389(13) Uani 1 1 d .
C40 C 0.6277(7) 0.3767(8) 0.4741(4) 0.069(2) Uani 1 1 d D
H40A H 0.6347 0.3259 0.5236 0.083 Uiso 1 1 calc R
H40B H 0.6626 0.4597 0.4981 0.083 Uiso 1 1 calc R
Cl41 Cl 0.7299(2) 0.3507(2) 0.40533(15) 0.0878(7) Uani 1 1 d D
Cl42 Cl 0.4558(2) 0.34844(19) 0.41946(13) 0.0721(6) Uani 1 1 d D
C50 C 0.1183(8) 0.3806(7) 0.3229(4) 0.067(2) Uani 1 1 d D
H50A H 0.1732 0.3392 0.2969 0.080 Uiso 1 1 calc R
H50B H 0.1686 0.4653 0.3315 0.080 Uiso 1 1 calc R
Cl51 Cl 0.1009(2) 0.3266(2) 0.42280(13) 0.0906(8) Uani 1 1 d D
Cl52 Cl -0.0406(2) 0.36191(16) 0.25195(12) 0.0619(5) Uani 1 1 d D
C60 C 0.4563(6) 1.2635(6) 0.1779(4) 0.0491(18) Uani 1 1 d D
H60A H 0.4139 1.1798 0.1569 0.059 Uiso 1 1 calc R
H60B H 0.4814 1.2680 0.2424 0.059 Uiso 1 1 calc R
Cl61 Cl 0.3373(2) 1.34279(18) 0.14384(14) 0.0720(6) Uani 1 1 d D
Cl62 Cl 0.6059(2) 1.31876(18) 0.13811(12) 0.0657(6) Uani 1 1 d D

loop_
_atom_site_aniso_label
_atom_site_aniso_U_11
_atom_site_aniso_U_22
_atom_site_aniso_U_33
_atom_site_aniso_U_23
_atom_site_aniso_U_13
_atom_site_aniso_U_12
Co 0.0179(4) 0.0347(5) 0.0309(4) 0.0029(3) 0.0074(3) 0.0092(4)
C1 0.018(4) 0.075(5) 0.051(4) -0.031(4) 0.005(3) 0.011(3)
C2 0.025(4) 0.030(4) 0.072(5) 0.000(3) 0.018(4) 0.009(3)
C3 0.026(4) 0.051(4) 0.038(4) 0.015(3) 0.014(3) 0.018(3)
C4 0.030(4) 0.041(4) 0.036(4) 0.001(3) 0.014(3) 0.012(3)
C5 0.023(4) 0.052(4) 0.040(4) 0.015(3) 0.014(3) 0.019(3)
C6 0.041(5) 0.154(9) 0.073(6) -0.063(6) -0.001(4) 0.015(5)
C7 0.046(5) 0.047(5) 0.176(9) 0.009(5) 0.064(6) 0.005(4)
C8 0.048(5) 0.111(7) 0.045(4) 0.036(4) 0.030(4) 0.034(5)
C9 0.038(4) 0.049(5) 0.081(5) -0.015(4) 0.015(4) 0.011(4)
C10 0.053(5) 0.104(7) 0.064(5) 0.051(5) 0.025(4) 0.043(5)
C11 0.022(3) 0.049(4) 0.034(3) 0.002(3) 0.007(3) 0.014(3)
C12 0.021(3) 0.036(4) 0.068(5) 0.004(3) 0.019(3) 0.012(3)
C13 0.027(4) 0.080(6) 0.043(4) 0.029(4) 0.018(3) 0.030(4)
C14 0.022(4) 0.064(5) 0.040(4) -0.003(3) 0.009(3) 0.008(3)
C15 0.020(3) 0.039(4) 0.045(4) 0.009(3) 0.012(3) 0.012(3)
C16 0.040(5) 0.119(7) 0.041(4) 0.004(4) 0.017(4) 0.033(4)
C17 0.058(6) 0.044(5) 0.171(9) -0.006(5) 0.056(6) 0.018(4)
C18 0.053(5) 0.167(9) 0.095(6) 0.081(7) 0.039(5) 0.071(6)
C19 0.029(4) 0.127(7) 0.056(5) -0.041(5) 0.000(4) 0.008(5)
C20 0.043(5) 0.041(5) 0.120(7) 0.021(4) 0.036(5) 0.014(4)
S21 0.0409(11) 0.0572(12) 0.0357(10) -0.0041(8) 0.0077(8) 0.0122(9)
N22 0.033(3) 0.042(3) 0.038(3) 0.001(2) 0.008(2) 0.007(3)
C23 0.020(3) 0.037(4) 0.039(4) -0.005(3) 0.006(3) 0.007(3)
C24 0.025(3) 0.040(4) 0.031(3) 0.011(3) 0.010(3) 0.010(3)
O25 0.050(3) 0.040(3) 0.035(2) 0.013(2) 0.009(2) 0.011(2)
C26 0.025(3) 0.042(4) 0.023(3) 0.000(3) 0.009(3) 0.009(3)
C27 0.027(4) 0.049(4) 0.036(4) 0.010(3) 0.007(3) 0.015(3)
C28 0.030(4) 0.055(5) 0.036(4) -0.009(3) 0.006(3) 0.009(3)
C29 0.029(4) 0.039(4) 0.051(4) -0.001(3) 0.013(3) 0.007(3)
C30 0.033(4) 0.041(4) 0.049(4) 0.005(3) 0.018(3) 0.015(3)
C31 0.017(3) 0.042(4) 0.037(4) 0.001(3) 0.008(3) 0.011(3)
C32 0.026(4) 0.045(4) 0.031(4) 0.008(3) 0.012(3) 0.014(3)
O33 0.053(3) 0.043(3) 0.041(3) 0.013(2) 0.013(2) 0.018(2)
C34 0.024(3) 0.045(4) 0.026(3) 0.007(3) 0.006(3) 0.012(3)
N35 0.033(3) 0.050(3) 0.035(3) 0.001(2) 0.008(2) 0.013(3)
C40 0.064(6) 0.095(6) 0.041(4) 0.002(4) 0.006(4) 0.015(5)
Cl41 0.0730(16) 0.1036(18) 0.0982(17) 0.0054(14) 0.0370(14) 0.0301(14)
Cl42 0.0589(14) 0.0787(15) 0.0769(14) 0.0067(11) 0.0120(11) 0.0187(11)
C50 0.061(6) 0.066(5) 0.062(5) 0.011(4) -0.002(4) 0.011(4)
Cl51 0.0684(15) 0.129(2) 0.0586(13) 0.0343(13) 0.0084(12) 0.0055(15)
Cl52 0.0626(13) 0.0535(12) 0.0633(12) 0.0107(9) 0.0004(10) 0.0167(10)
C60 0.050(5) 0.044(4) 0.053(4) 0.009(3) 0.021(4) 0.006(3)
Cl61 0.0592(14) 0.0682(14) 0.0920(15) -0.0090(11) 0.0133(12) 0.0271(11)
Cl62 0.0474(12) 0.0824(14) 0.0655(12) 0.0156(10) 0.0168(10) 0.0117(10)

loop_
_atom_type_symbol
_atom_type_description
_atom_type_scat_dispersion_real
_atom_type_scat_dispersion_imag
_atom_type_scat_source
C C 0.0033 0.0016 'International Tables Vol C Tables 4.2.6.8 and 6.1.1.4'
H H 0.0000 0.0000 'International Tables Vol C Tables 4.2.6.8 and 6.1.1.4'
N N 0.0061 0.0033 'International Tables Vol C Tables 4.2.6.8 and 6.1.1.4'
O O 0.0106 0.0060 'International Tables Vol C Tables 4.2.6.8 and 6.1.1.4'
S S 0.1246 0.1234 'International Tables Vol C Tables 4.2.6.8 and 6.1.1.4'
Cl Cl 0.1484 0.1585 'International Tables Vol C Tables 4.2.6.8 and 6.1.1.4'
Co Co 0.3494 0.9721 'International Tables Vol C Tables 4.2.6.8 and 6.1.1.4'

loop_
_geom_angle_atom_site_label_1
_geom_angle_atom_site_label_2
_geom_angle_atom_site_label_3
_geom_angle
C1 Co C14 173.1(3)
C1 Co C12 114.9(3)
C14 Co C12 68.7(3)
C1 Co C15 134.0(3)
C14 Co C15 40.6(2)
C12 Co C15 68.8(2)
C1 Co C2 40.9(3)
C14 Co C2 144.7(3)
C12 Co C2 110.2(2)
C15 Co C2 174.4(3)
C1 Co C13 146.2(3)
C14 Co C13 40.3(3)
C12 Co C13 41.0(3)
C15 Co C13 68.1(2)
C2 Co C13 115.0(3)
C1 Co C11 110.0(2)
C14 Co C11 68.4(2)
C12 Co C11 41.4(2)
C15 Co C11 40.5(2)
C2 Co C11 135.3(2)
C13 Co C11 68.7(2)
C1 Co C4 68.4(2)
C14 Co C4 108.7(2)
C12 Co C4 173.0(3)
C15 Co C4 113.8(2)
C2 Co C4 67.9(2)
C13 Co C4 133.0(3)
C11 Co C4 144.6(2)
C1 Co C5 41.0(3)
C14 Co C5 132.9(3)
C12 Co C5 145.8(3)
C15 Co C5 108.9(2)
C2 Co C5 68.6(3)
C13 Co C5 172.1(3)
C11 Co C5 114.1(2)
C4 Co C5 40.6(2)
C1 Co C3 68.3(2)
C14 Co C3 113.9(2)
C12 Co C3 134.1(3)
C15 Co C3 144.3(3)
C2 Co C3 40.3(2)
C13 Co C3 109.6(2)
C11 Co C3 174.7(3)
C4 Co C3 40.2(2)
C5 Co C3 68.2(2)
C2 C1 C5 108.2(5)
C2 C1 C6 127.8(7)
C5 C1 C6 124.0(8)
C2 C1 Co 70.2(4)
C5 C1 Co 70.4(3)
C6 C1 Co 126.7(4)
C3 C2 C1 107.8(5)
C3 C2 C7 125.5(7)
C1 C2 C7 126.6(7)
C3 C2 Co 70.0(3)
C1 C2 Co 68.8(3)
C7 C2 Co 129.0(5)
C4 C3 C2 108.4(5)
C4 C3 C8 126.2(6)
C2 C3 C8 125.4(6)
C4 C3 Co 69.8(3)
C2 C3 Co 69.7(3)
C8 C3 Co 127.8(4)
C3 C4 C5 108.7(5)
C3 C4 C9 125.2(6)
C5 C4 C9 126.2(6)
C3 C4 Co 70.0(3)
C5 C4 Co 69.8(3)
C9 C4 Co 127.0(4)
C4 C5 C1 107.0(6)
C4 C5 C10 127.0(6)
C1 C5 C10 125.9(6)
C4 C5 Co 69.6(3)
C1 C5 Co 68.6(4)
C10 C5 Co 129.1(4)
C1 C6 H6A 109.5
C1 C6 H6B 109.5
H6A C6 H6B 109.5
C1 C6 H6C 109.5
H6A C6 H6C 109.5
H6B C6 H6C 109.5
C2 C7 H7A 109.5
C2 C7 H7B 109.5
H7A C7 H7B 109.5
C2 C7 H7C 109.5
H7A C7 H7C 109.5
H7B C7 H7C 109.5
C3 C8 H8A 109.5
C3 C8 H8B 109.5
H8A C8 H8B 109.5
C3 C8 H8C 109.5
H8A C8 H8C 109.5
H8B C8 H8C 109.5
C4 C9 H9A 109.5
C4 C9 H9B 109.5
H9A C9 H9B 109.5
C4 C9 H9C 109.5
H9A C9 H9C 109.5
H9B C9 H9C 109.5
C5 C10 H10A 109.5
C5 C10 H10B 109.5
H10A C10 H10B 109.5
C5 C10 H10C 109.5
H10A C10 H10C 109.5
H10B C10 H10C 109.5
C15 C11 C12 107.6(5)
C15 C11 C16 126.6(6)
C12 C11 C16 125.6(6)
C15 C11 Co 69.7(3)
C12 C11 Co 69.1(3)
C16 C11 Co 129.5(4)
C13 C12 C11 106.9(5)
C13 C12 C17 126.2(7)
C11 C12 C17 126.9(7)
C13 C12 Co 69.7(3)
C11 C12 Co 69.5(3)
C17 C12 Co 128.0(4)
C14 C13 C12 108.2(5)
C14 C13 C18 126.2(7)
C12 C13 C18 125.6(7)
C14 C13 Co 69.3(4)
C12 C13 Co 69.3(3)
C18 C13 Co 128.4(4)
C13 C14 C15 108.9(5)
C13 C14 C19 126.0(7)
C15 C14 C19 125.1(7)
C13 C14 Co 70.5(4)
C15 C14 Co 70.2(3)
C19 C14 Co 127.0(4)
C14 C15 C11 108.3(5)
C14 C15 C20 127.4(6)
C11 C15 C20 124.3(6)
C14 C15 Co 69.2(3)
C11 C15 Co 69.9(3)
C20 C15 Co 128.9(4)
C11 C16 H16A 109.5
C11 C16 H16B 109.5
H16A C16 H16B 109.5
C11 C16 H16C 109.5
H16A C16 H16C 109.5
H16B C16 H16C 109.5
C12 C17 H17A 109.5
C12 C17 H17B 109.5
H17A C17 H17B 109.5
C12 C17 H17C 109.5
H17A C17 H17C 109.5
H17B C17 H17C 109.5
C13 C18 H18A 109.5
C13 C18 H18B 109.5
H18A C18 H18B 109.5
C13 C18 H18C 109.5
H18A C18 H18C 109.5
H18B C18 H18C 109.5
C14 C19 H19A 109.5
C14 C19 H19B 109.5
H19A C19 H19B 109.5
C14 C19 H19C 109.5
H19A C19 H19C 109.5
H19B C19 H19C 109.5
C15 C20 H20A 109.5
C15 C20 H20B 109.5
H20A C20 H20B 109.5
C15 C20 H20C 109.5
H20A C20 H20C 109.5
H20B C20 H20C 109.5
N22 S21 N35 100.7(3)
C23 N22 S21 107.0(4)
N22 C23 C34 112.9(5)
N22 C23 C24 124.4(6)
C34 C23 C24 122.7(5)
O25 C24 C26 122.9(5)
O25 C24 C23 122.6(5)
C26 C24 C23 114.5(5)
C27 C26 C31 117.6(5)
C27 C26 C24 119.9(5)
C31 C26 C24 122.5(5)
C28 C27 C26 122.1(6)
C28 C27 H27A 118.9
C26 C27 H27A 118.9
C27 C28 C29 120.6(6)
C27 C28 H28A 119.7
C29 C28 H28A 119.7
C30 C29 C28 119.8(6)
C30 C29 H29A 120.1
C28 C29 H29A 120.1
C29 C30 C31 121.5(6)
C29 C30 H30A 119.2
C31 C30 H30A 119.2
C30 C31 C26 118.4(5)
C30 C31 C32 118.6(6)
C26 C31 C32 123.0(5)
O33 C32 C34 122.5(5)
O33 C32 C31 123.1(6)
C34 C32 C31 114.4(5)
N35 C34 C23 113.4(5)
N35 C34 C32 123.8(5)
C23 C34 C32 122.8(5)
C34 N35 S21 106.0(4)
Cl42 C40 Cl41 111.8(4)
Cl42 C40 H40A 109.3
Cl41 C40 H40A 109.3
Cl42 C40 H40B 109.3
Cl41 C40 H40B 109.3
H40A C40 H40B 107.9
Cl51 C50 Cl52 111.5(4)
Cl51 C50 H50A 109.3
Cl52 C50 H50A 109.3
Cl51 C50 H50B 109.3
Cl52 C50 H50B 109.3
H50A C50 H50B 108.0
Cl61 C60 Cl62 111.3(3)
Cl61 C60 H60A 109.4
Cl62 C60 H60A 109.4
Cl61 C60 H60B 109.4
Cl62 C60 H60B 109.4
H60A C60 H60B 108.0

loop_
_geom_bond_atom_site_label_1
_geom_bond_atom_site_label_2
_geom_bond_distance
Co C1 2.023(6)
Co C14 2.027(6)
Co C12 2.037(6)
Co C15 2.040(6)
Co C2 2.042(6)
Co C13 2.043(6)
Co C11 2.043(5)
Co C4 2.043(5)
Co C5 2.047(6)
Co C3 2.047(5)
C1 C2 1.422(9)
C1 C5 1.424(9)
C1 C6 1.516(9)
C2 C3 1.407(8)
C2 C7 1.503(9)
C3 C4 1.405(8)
C3 C8 1.488(8)
C4 C5 1.419(8)
C4 C9 1.495(8)
C5 C10 1.502(8)
C6 H6A 0.9800
C6 H6B 0.9800
C6 H6C 0.9800
C7 H7A 0.9800
C7 H7B 0.9800
C7 H7C 0.9800
C8 H8A 0.9800
C8 H8B 0.9800
C8 H8C 0.9800
C9 H9A 0.9800
C9 H9B 0.9800
C9 H9C 0.9800
C10 H10A 0.9800
C10 H10B 0.9800
C10 H10C 0.9800
C11 C15 1.412(8)
C11 C12 1.442(8)
C11 C16 1.476(8)
C12 C13 1.429(9)
C12 C17 1.495(9)
C13 C14 1.401(9)
C13 C18 1.507(9)
C14 C15 1.410(8)
C14 C19 1.513(9)
C15 C20 1.480(9)
C16 H16A 0.9800
C16 H16B 0.9800
C16 H16C 0.9800
C17 H17A 0.9800
C17 H17B 0.9800
C17 H17C 0.9800
C18 H18A 0.9800
C18 H18B 0.9800
C18 H18C 0.9800
C19 H19A 0.9800
C19 H19B 0.9800
C19 H19C 0.9800
C20 H20A 0.9800
C20 H20B 0.9800
C20 H20C 0.9800
S21 N22 1.610(5)
S21 N35 1.619(5)
N22 C23 1.332(7)
C23 C34 1.435(8)
C23 C24 1.452(8)
C24 O25 1.244(6)
C24 C26 1.449(8)
C26 C27 1.416(8)
C26 C31 1.432(8)
C27 C28 1.354(8)
C27 H27A 0.9500
C28 C29 1.385(9)
C28 H28A 0.9500
C29 C30 1.375(8)
C29 H29A 0.9500
C30 C31 1.409(8)
C30 H30A 0.9500
C31 C32 1.450(8)
C32 O33 1.260(7)
C32 C34 1.445(8)
C34 N35 1.344(7)
C40 Cl42 1.741(7)
C40 Cl41 1.748(7)
C40 H40A 0.9900
C40 H40B 0.9900
C50 Cl51 1.730(7)
C50 Cl52 1.735(7)
C50 H50A 0.9900
C50 H50B 0.9900
C60 Cl61 1.742(6)
C60 Cl62 1.762(6)
C60 H60A 0.9900
C60 H60B 0.9900

loop_
_geom_torsion_atom_site_label_1
_geom_torsion_atom_site_label_2
_geom_torsion_atom_site_label_3
_geom_torsion_atom_site_label_4
_geom_torsion
C12 Co C1 C2 -92.5(4)
C15 Co C1 C2 -176.5(3)
C13 Co C1 C2 -55.8(5)
C11 Co C1 C2 -137.2(3)
C4 Co C1 C2 80.8(4)
C5 Co C1 C2 118.7(5)
C3 Co C1 C2 37.4(3)
C12 Co C1 C5 148.8(3)
C15 Co C1 C5 64.9(4)
C2 Co C1 C5 -118.7(5)
C13 Co C1 C5 -174.5(4)
C11 Co C1 C5 104.1(4)
C4 Co C1 C5 -37.9(3)
C3 Co C1 C5 -81.3(4)
C12 Co C1 C6 30.5(9)
C15 Co C1 C6 -53.5(9)
C2 Co C1 C6 123.0(9)
C13 Co C1 C6 67.2(10)
C11 Co C1 C6 -14.2(9)
C4 Co C1 C6 -156.2(9)
C5 Co C1 C6 -118.3(9)
C3 Co C1 C6 160.4(9)
C5 C1 C2 C3 1.0(7)
C6 C1 C2 C3 178.9(6)
Co C1 C2 C3 -59.5(4)
C5 C1 C2 C7 -176.0(6)
C6 C1 C2 C7 1.9(11)
Co C1 C2 C7 123.6(6)
C5 C1 C2 Co 60.5(4)
C6 C1 C2 Co -121.7(7)
C1 Co C2 C3 119.2(5)
C14 Co C2 C3 -54.3(6)
C12 Co C2 C3 -135.6(4)
C13 Co C2 C3 -91.3(4)
C11 Co C2 C3 -175.7(4)
C4 Co C2 C3 37.2(3)
C5 Co C2 C3 81.1(4)
C14 Co C2 C1 -173.5(4)
C12 Co C2 C1 105.2(4)
C13 Co C2 C1 149.5(4)
C11 Co C2 C1 65.1(5)
C4 Co C2 C1 -82.0(4)
C5 Co C2 C1 -38.2(3)
C3 Co C2 C1 -119.2(5)
C1 Co C2 C7 -120.6(8)
C14 Co C2 C7 65.9(9)
C12 Co C2 C7 -15.4(8)
C13 Co C2 C7 28.8(8)
C11 Co C2 C7 -55.6(9)
C4 Co C2 C7 157.3(8)
C5 Co C2 C7 -158.8(8)
C3 Co C2 C7 120.1(9)
C1 C2 C3 C4 -0.5(7)
C7 C2 C3 C4 176.5(6)
Co C2 C3 C4 -59.2(4)
C1 C2 C3 C8 -178.8(6)
C7 C2 C3 C8 -1.7(10)
Co C2 C3 C8 122.6(6)
C1 C2 C3 Co 58.7(4)
C7 C2 C3 Co -124.3(6)
C1 Co C3 C4 81.7(4)
C14 Co C3 C4 -91.1(4)
C12 Co C3 C4 -174.0(4)
C15 Co C3 C4 -54.9(5)
C2 Co C3 C4 119.7(5)
C13 Co C3 C4 -134.4(4)
C5 Co C3 C4 37.5(4)
C1 Co C3 C2 -38.0(4)
C14 Co C3 C2 149.2(4)
C12 Co C3 C2 66.3(5)
C15 Co C3 C2 -174.6(4)
C13 Co C3 C2 105.9(4)
C4 Co C3 C2 -119.7(5)
C5 Co C3 C2 -82.2(4)
C1 Co C3 C8 -157.6(7)
C14 Co C3 C8 29.6(7)
C12 Co C3 C8 -53.3(8)
C15 Co C3 C8 65.8(8)
C2 Co C3 C8 -119.6(8)
C13 Co C3 C8 -13.7(7)
C4 Co C3 C8 120.7(8)
C5 Co C3 C8 158.2(7)
C2 C3 C4 C5 -0.2(7)
C8 C3 C4 C5 178.0(6)
Co C3 C4 C5 -59.3(4)
C2 C3 C4 C9 -179.0(5)
C8 C3 C4 C9 -0.8(9)
Co C3 C4 C9 121.8(6)
C2 C3 C4 Co 59.2(4)
C8 C3 C4 Co -122.6(6)
C1 Co C4 C3 -81.6(4)
C14 Co C4 C3 105.2(4)
C15 Co C4 C3 148.5(4)
C2 Co C4 C3 -37.3(4)
C13 Co C4 C3 66.9(5)
C11 Co C4 C3 -176.0(4)
C5 Co C4 C3 -119.8(5)
C1 Co C4 C5 38.2(4)
C14 Co C4 C5 -135.1(4)
C15 Co C4 C5 -91.7(4)
C2 Co C4 C5 82.5(4)
C13 Co C4 C5 -173.3(4)
C11 Co C4 C5 -56.3(5)
C3 Co C4 C5 119.8(5)
C1 Co C4 C9 158.9(7)
C14 Co C4 C9 -14.4(6)
C15 Co C4 C9 28.9(6)
C2 Co C4 C9 -156.9(6)
C13 Co C4 C9 -52.7(7)
C11 Co C4 C9 64.4(7)
C5 Co C4 C9 120.7(7)
C3 Co C4 C9 -119.6(7)
C3 C4 C5 C1 0.8(6)
C9 C4 C5 C1 179.7(5)
Co C4 C5 C1 -58.7(4)
C3 C4 C5 C10 -176.3(6)
C9 C4 C5 C10 2.5(10)
Co C4 C5 C10 124.2(6)
C3 C4 C5 Co 59.5(4)
C9 C4 C5 Co -121.7(6)
C2 C1 C5 C4 -1.1(7)
C6 C1 C5 C4 -179.1(6)
Co C1 C5 C4 59.3(4)
C2 C1 C5 C10 176.1(6)
C6 C1 C5 C10 -1.9(9)
Co C1 C5 C10 -123.6(6)
C2 C1 C5 Co -60.4(4)
C6 C1 C5 Co 121.7(6)
C1 Co C5 C4 -118.7(5)
C14 Co C5 C4 65.8(4)
C12 Co C5 C4 -175.3(4)
C15 Co C5 C4 104.8(4)
C2 Co C5 C4 -80.6(4)
C11 Co C5 C4 148.1(4)
C3 Co C5 C4 -37.1(3)
C14 Co C5 C1 -175.5(4)
C12 Co C5 C1 -56.6(6)
C15 Co C5 C1 -136.5(4)
C2 Co C5 C1 38.1(3)
C11 Co C5 C1 -93.2(4)
C4 Co C5 C1 118.7(5)
C3 Co C5 C1 81.6(4)
C1 Co C5 C10 119.6(8)
C14 Co C5 C10 -55.9(7)
C12 Co C5 C10 63.0(8)
C15 Co C5 C10 -16.9(7)
C2 Co C5 C10 157.7(7)
C11 Co C5 C10 26.4(7)
C4 Co C5 C10 -121.7(8)
C3 Co C5 C10 -158.8(7)
C1 Co C11 C15 -135.4(4)
C14 Co C11 C15 37.4(4)
C12 Co C11 C15 119.2(5)
C2 Co C11 C15 -174.6(4)
C13 Co C11 C15 80.8(4)
C4 Co C11 C15 -54.9(5)
C5 Co C11 C15 -91.3(4)
C1 Co C11 C12 105.4(4)
C14 Co C11 C12 -81.8(4)
C15 Co C11 C12 -119.2(5)
C2 Co C11 C12 66.2(5)
C13 Co C11 C12 -38.4(4)
C4 Co C11 C12 -174.1(4)
C5 Co C11 C12 149.5(4)
C1 Co C11 C16 -14.1(7)
C14 Co C11 C16 158.6(7)
C12 Co C11 C16 -119.5(8)
C15 Co C11 C16 121.3(8)
C2 Co C11 C16 -53.4(8)
C13 Co C11 C16 -158.0(7)
C4 Co C11 C16 66.4(8)
C5 Co C11 C16 30.0(7)
C15 C11 C12 C13 0.8(6)
C16 C11 C12 C13 -175.7(6)
Co C11 C12 C13 60.0(4)
C15 C11 C12 C17 178.0(6)
C16 C11 C12 C17 1.5(10)
Co C11 C12 C17 -122.8(6)
C15 C11 C12 Co -59.2(4)
C16 C11 C12 Co 124.3(6)
C1 Co C12 C13 149.5(4)
C14 Co C12 C13 -36.9(4)
C15 Co C12 C13 -80.6(4)
C2 Co C12 C13 105.3(4)
C11 Co C12 C13 -118.0(5)
C5 Co C12 C13 -173.3(4)
C3 Co C12 C13 66.3(5)
C1 Co C12 C11 -92.5(4)
C14 Co C12 C11 81.1(4)
C15 Co C12 C11 37.4(3)
C2 Co C12 C11 -136.7(4)
C13 Co C12 C11 118.0(5)
C5 Co C12 C11 -55.4(6)
C3 Co C12 C11 -175.8(4)
C1 Co C12 C17 28.9(8)
C14 Co C12 C17 -157.5(8)
C15 Co C12 C17 158.8(8)
C2 Co C12 C17 -15.3(8)
C13 Co C12 C17 -120.6(9)
C11 Co C12 C17 121.4(8)
C5 Co C12 C17 66.0(9)
C3 Co C12 C17 -54.4(8)
C11 C12 C13 C14 -1.4(7)
C17 C12 C13 C14 -178.7(6)
Co C12 C13 C14 58.4(4)
C11 C12 C13 C18 177.0(6)
C17 C12 C13 C18 -0.2(10)
Co C12 C13 C18 -123.1(6)
C11 C12 C13 Co -59.9(4)
C17 C12 C13 Co 122.9(6)
C1 Co C13 C14 -175.8(4)
C12 Co C13 C14 -120.1(5)
C15 Co C13 C14 -37.6(3)
C2 Co C13 C14 147.5(4)
C11 Co C13 C14 -81.3(4)
C4 Co C13 C14 65.1(4)
C3 Co C13 C14 104.2(4)
C1 Co C13 C12 -55.7(6)
C14 Co C13 C12 120.1(5)
C15 Co C13 C12 82.5(4)
C2 Co C13 C12 -92.4(4)
C11 Co C13 C12 38.8(3)
C4 Co C13 C12 -174.8(4)
C3 Co C13 C12 -135.8(4)
C1 Co C13 C18 63.9(9)
C14 Co C13 C18 -120.3(9)
C12 Co C13 C18 119.6(9)
C15 Co C13 C18 -157.9(8)
C2 Co C13 C18 27.2(8)
C11 Co C13 C18 158.4(8)
C4 Co C13 C18 -55.2(9)
C3 Co C13 C18 -16.2(8)
C12 C13 C14 C15 1.5(7)
C18 C13 C14 C15 -176.9(6)
Co C13 C14 C15 60.0(4)
C12 C13 C14 C19 179.4(6)
C18 C13 C14 C19 1.0(10)
Co C13 C14 C19 -122.1(6)
C12 C13 C14 Co -58.4(4)
C18 C13 C14 Co 123.1(6)
C12 Co C14 C13 37.5(3)
C15 Co C14 C13 119.5(5)
C2 Co C14 C13 -57.6(5)
C11 Co C14 C13 82.2(4)
C4 Co C14 C13 -135.5(4)
C5 Co C14 C13 -174.4(3)
C3 Co C14 C13 -92.6(4)
C12 Co C14 C15 -81.9(4)
C2 Co C14 C15 -177.0(4)
C13 Co C14 C15 -119.5(5)
C11 Co C14 C15 -37.3(3)
C4 Co C14 C15 105.0(4)
C5 Co C14 C15 66.2(4)
C3 Co C14 C15 148.0(3)
C12 Co C14 C19 158.5(8)
C15 Co C14 C19 -119.6(8)
C2 Co C14 C19 63.4(9)
C13 Co C14 C19 121.0(8)
C11 Co C14 C19 -156.8(8)
C4 Co C14 C19 -14.6(7)
C5 Co C14 C19 -53.4(8)
C3 Co C14 C19 28.4(8)
C13 C14 C15 C11 -1.0(7)
C19 C14 C15 C11 -178.9(6)
Co C14 C15 C11 59.1(4)
C13 C14 C15 C20 176.1(6)
C19 C14 C15 C20 -1.8(10)
Co C14 C15 C20 -123.7(6)
C13 C14 C15 Co -60.1(4)
C19 C14 C15 Co 121.9(6)
C12 C11 C15 C14 0.1(6)
C16 C11 C15 C14 176.6(6)
Co C11 C15 C14 -58.7(4)
C12 C11 C15 C20 -177.1(5)
C16 C11 C15 C20 -0.7(9)
Co C11 C15 C20 124.0(6)
C12 C11 C15 Co 58.8(4)
C16 C11 C15 Co -124.7(6)
C1 Co C15 C14 -173.7(4)
C12 Co C15 C14 81.6(4)
C13 Co C15 C14 37.3(4)
C11 Co C15 C14 119.8(5)
C4 Co C15 C14 -91.4(4)
C5 Co C15 C14 -134.8(4)
C3 Co C15 C14 -56.1(5)
C1 Co C15 C11 66.5(5)
C14 Co C15 C11 -119.8(5)
C12 Co C15 C11 -38.3(4)
C13 Co C15 C11 -82.5(4)
C4 Co C15 C11 148.8(3)
C5 Co C15 C11 105.3(4)
C3 Co C15 C11 -176.0(4)
C1 Co C15 C20 -51.8(7)
C14 Co C15 C20 121.9(7)
C12 Co C15 C20 -156.6(7)
C13 Co C15 C20 159.2(7)
C11 Co C15 C20 -118.3(7)
C4 Co C15 C20 30.5(7)
C5 Co C15 C20 -13.0(7)
C3 Co C15 C20 65.7(8)
N35 S21 N22 C23 -1.2(4)
S21 N22 C23 C34 1.2(6)
S21 N22 C23 C24 -179.6(5)
N22 C23 C24 O25 1.2(9)
C34 C23 C24 O25 -179.7(5)
N22 C23 C24 C26 179.3(5)
C34 C23 C24 C26 -1.6(8)
O25 C24 C26 C27 -1.1(8)
C23 C24 C26 C27 -179.1(5)
O25 C24 C26 C31 179.2(5)
C23 C24 C26 C31 1.2(8)
C31 C26 C27 C28 -0.1(8)
C24 C26 C27 C28 -179.8(5)
C26 C27 C28 C29 -0.1(9)
C27 C28 C29 C30 0.0(9)
C28 C29 C30 C31 0.3(9)
C29 C30 C31 C26 -0.4(8)
C29 C30 C31 C32 178.8(5)
C27 C26 C31 C30 0.3(8)
C24 C26 C31 C30 -180.0(5)
C27 C26 C31 C32 -178.9(5)
C24 C26 C31 C32 0.8(8)
C30 C31 C32 O33 -0.5(8)
C26 C31 C32 O33 178.6(5)
C30 C31 C32 C34 178.6(5)
C26 C31 C32 C34 -2.3(8)
N22 C23 C34 N35 -0.8(7)
C24 C23 C34 N35 180.0(5)
N22 C23 C34 C32 179.3(5)
C24 C23 C34 C32 0.1(8)
O33 C32 C34 N35 1.1(9)
C31 C32 C34 N35 -178.0(5)
O33 C32 C34 C23 -179.1(5)
C31 C32 C34 C23 1.8(8)
C23 C34 N35 S21 0.0(6)
C32 C34 N35 S21 179.8(4)
N22 S21 N35 C34 0.7(4)
